data_8100960
loop_
_publ_author_name
'Tang, L.Q.'
'Dadachov, M.'
'Zou, X.D.'

_publ_section_title
;
Crystal structure of piperazine bis(aquapentafluorotitanate), (C~4~H~12~N~2~)
[TiF~5~(H~2~O)]~2~
;
_journal_issue 2
_journal_name_full 'Zeitschrift f\"ur Kristallographie - New Crystal Structures'
_journal_page_first 259
_journal_page_last 260
_journal_volume 216
_journal_year 2001
_chemical_formula_structural '(C4 H12 N2)[TiF5 (H2 O)]2'
_chemical_formula_sum 'C2 H8 F5 N O Ti'
_chemical_formula_weight 204.99
_space_group_IT_number 2
_symmetry_cell_setting triclinic
_symmetry_space_group_name_Hall '-P 1'
_symmetry_space_group_name_H-M 'P -1'
_cell_angle_alpha 67.78(3)
_cell_angle_beta 74.52(3)
_cell_angle_gamma 83.30(3)
_cell_formula_units_Z 2
_cell_length_a 5.8392(16)
_cell_length_b 7.221(2)
_cell_length_c 8.692(3)
_cell_measurement_temperature 293(2)
_cell_volume 326.90(16)
_diffrn_ambient_temperature 293(2)
_exptl_crystal_density_diffrn 2.083
_cod_database_code 8100960

loop_
_symmetry_equiv_pos_as_xyz
'x, y, z'
'-x, -y, -z'

loop_
_atom_site_label
_atom_site_type_symbol
_atom_site_fract_x
_atom_site_fract_y
_atom_site_fract_z
_atom_site_U_iso_or_equiv
_atom_site_adp_type
_atom_site_occupancy
_atom_site_symmetry_multiplicity
_atom_site_calc_flag
_atom_site_refinement_flags
_atom_site_disorder_assembly
_atom_site_disorder_group
Ti1 Ti 0.38839(9) 0.34988(8) 0.79913(6) 0.0193(3) Uani 1 2 d . . .
F1 F 0.2510(4) 0.4901(4) 0.9396(3) 0.0378(6) Uani 1 2 d . . .
F2 F 0.2216(4) 0.1240(3) 0.9554(3) 0.0355(5) Uani 1 2 d . . .
F3 F 0.1671(4) 0.4248(3) 0.6764(3) 0.0337(5) Uani 1 2 d . . .
F4 F 0.5770(5) 0.5649(4) 0.6646(3) 0.0485(7) Uani 1 2 d . . .
F5 F 0.5617(4) 0.1961(4) 0.6792(3) 0.0400(6) Uani 1 2 d . . .
OW1 O 0.6398(6) 0.2549(5) 0.9453(4) 0.0472(9) Uani 1 2 d D . .
N1 N 1.0394(5) 0.1935(4) 0.4976(4) 0.0263(7) Uani 1 2 d . . .
H1A H 0.8898 0.2357 0.5313 0.032 Uiso 1 2 calc R . .
H1B H 1.1388 0.2902 0.4792 0.032 Uiso 1 2 calc R . .
C1 C 1.0665(6) 0.1584(5) 0.3346(4) 0.0243(7) Uani 1 2 d . . .
H1C H 1.2304 0.1226 0.2935 0.029 Uiso 1 2 calc R . .
H1D H 1.0263 0.2802 0.2480 0.029 Uiso 1 2 calc R . .
C2 C 1.0926(6) 0.0062(6) 0.6364(4) 0.0275(8) Uani 1 2 d . . .
H2A H 1.0689 0.0314 0.7416 0.033 Uiso 1 2 calc R . .
H2B H 1.2573 -0.0341 0.6040 0.033 Uiso 1 2 calc R . .
HW1 H 0.684(9) 0.334(7) 0.986(6) 0.062(16) Uiso 1 2 d D . .
HW2 H 0.696(8) 0.139(6) 0.967(6) 0.043(13) Uiso 1 2 d D . .

loop_
_atom_site_aniso_label
_atom_site_aniso_U_11
_atom_site_aniso_U_22
_atom_site_aniso_U_33
_atom_site_aniso_U_23
_atom_site_aniso_U_13
_atom_site_aniso_U_12
Ti1 0.0190(4) 0.0159(4) 0.0242(4) -0.0068(3) -0.0078(2) -0.0007(2)
F1 0.0362(13) 0.0413(15) 0.0484(12) -0.0303(11) -0.0129(10) 0.0068(10)
F2 0.0395(14) 0.0227(13) 0.0384(11) -0.0020(9) -0.0084(9) -0.0120(9)
F3 0.0360(12) 0.0303(13) 0.0440(12) -0.0162(10) -0.0238(10) 0.0072(9)
F4 0.0493(16) 0.0416(17) 0.0456(13) -0.0013(11) -0.0071(11) -0.0273(12)
F5 0.0333(13) 0.0442(15) 0.0486(13) -0.0280(11) -0.0087(10) 0.0124(11)
OW1 0.060(2) 0.0263(18) 0.079(2) -0.0240(16) -0.0536(18) 0.0119(15)
N1 0.0290(17) 0.0182(17) 0.0318(14) -0.0096(12) -0.0042(12) -0.0060(12)
C1 0.0284(18) 0.0177(18) 0.0218(15) -0.0035(12) -0.0042(12) 0.0019(13)
C2 0.030(2) 0.028(2) 0.0290(16) -0.0121(14) -0.0127(14) -0.0005(14)

loop_
_geom_bond_atom_site_label_1
_geom_bond_atom_site_label_2
_geom_bond_distance
_geom_bond_site_symmetry_2
_geom_bond_publ_flag
Ti1 F3 1.7992(19) . ?
Ti1 F4 1.825(2) . ?
Ti1 F1 1.839(2) . ?
Ti1 F5 1.842(2) . ?
Ti1 F2 1.855(2) . ?
Ti1 OW1 2.084(3) . ?
OW1 HW1 0.87(4) . ?
OW1 HW2 0.83(4) . ?
N1 C1 1.496(4) . ?
N1 C2 1.500(4) . ?
N1 H1A 0.9000 . ?
N1 H1B 0.9000 . ?
C1 C2 1.498(5) 2_756 ?
C1 H1C 0.9700 . ?
C1 H1D 0.9700 . ?
C2 C1 1.498(5) 2_756 ?
C2 H2A 0.9700 . ?
C2 H2B 0.9700 . ?
